data_4513370
loop_
_publ_author_name
'Hu, Yu-Jing'
'Yang, Jin'
'Liu, Ying-Ying'
'Song, Shuyan'
'Ma, Jian-Fang'

_publ_section_title
;
 A Family of Capsule-Based Coordination Polymers Constructed from a New
 Tetrakis(1,2,4-triazol-ylmethyl)resorcin[4]arene Cavitand and Varied
 Dicarboxylates for Selective Metal-Ion Exchange and Luminescent
 Properties
;
_journal_issue 8
_journal_name_full 'Crystal Growth &amp; Design'
_journal_page_first 3822
_journal_paper_doi 10.1021/acs.cgd.5b00469
_journal_volume 15
_journal_year 2015
_chemical_formula_moiety 'C52 H51 Cd0.14 Cu0.87 N12 O14.50'
_chemical_formula_sum 'C52 H51 Cd0.14 Cu0.87 N12 O14.5'
_chemical_formula_weight 1146.18
_chemical_name_systematic
;
 ?
;
_space_group_IT_number 14
_symmetry_cell_setting monoclinic
_symmetry_space_group_name_Hall '-P 2ybc'
_symmetry_space_group_name_H-M 'P 1 21/c 1'
_atom_sites_solution_hydrogens geom
_atom_sites_solution_primary direct
_atom_sites_solution_secondary difmap
_audit_creation_method SHELXL-97
_cell_angle_alpha 90.000(5)
_cell_angle_beta 108.233(5)
_cell_angle_gamma 90.000(5)
_cell_formula_units_Z 4
_cell_length_a 22.686(5)
_cell_length_b 16.143(5)
_cell_length_c 18.092(5)
_cell_measurement_reflns_used 5695
_cell_measurement_temperature 293(2)
_cell_measurement_theta_max 29.1157
_cell_measurement_theta_min 3.0555
_cell_volume 6293(3)
_computing_cell_refinement 'CrysAlisPro(1.171.35.21) (Agilent Tech., 2012)'
_computing_data_collection 'CrysAlisPro(1.171.35.21) (Agilent Tech., 2012)'
_computing_data_reduction 'CrysAlisPro(1.171.35.21) (Agilent Tech., 2012)'
_computing_structure_refinement 'SHELXL-97 (Sheldrick, 2008)'
_computing_structure_solution 'SHELXS-97 (Sheldrick, 2008)'
_diffrn_ambient_temperature 293(2)
_diffrn_detector_area_resol_mean 10.0
_diffrn_measured_fraction_theta_full 0.978
_diffrn_measured_fraction_theta_max 0.979
_diffrn_measurement_device_type 'Oxford Diffraction Gemini R Ultra'
_diffrn_measurement_method '\w scan'
_diffrn_radiation_monochromator graphite
_diffrn_radiation_source 'fine-focus sealed tube'
_diffrn_radiation_type MoK\a
_diffrn_radiation_wavelength 0.71069
_diffrn_reflns_av_R_equivalents 0.0590
_diffrn_reflns_av_sigmaI/netI 0.0982
_diffrn_reflns_limit_h_max 27
_diffrn_reflns_limit_h_min -20
_diffrn_reflns_limit_k_max 19
_diffrn_reflns_limit_k_min -16
_diffrn_reflns_limit_l_max 17
_diffrn_reflns_limit_l_min -21
_diffrn_reflns_number 21881
_diffrn_reflns_theta_full 25.00
_diffrn_reflns_theta_max 25.35
_diffrn_reflns_theta_min 3.06
_exptl_absorpt_coefficient_mu 0.414
_exptl_absorpt_correction_T_max 0.9520
_exptl_absorpt_correction_T_min 0.8928
_exptl_absorpt_correction_type multi-scan
_exptl_absorpt_process_details
;
CrysAlis (Oxford Diffraction, 2006)
;
_exptl_crystal_colour green
_exptl_crystal_density_diffrn 1.210
_exptl_crystal_density_method 'not measured'
_exptl_crystal_description block
_exptl_crystal_F_000 2378
_exptl_crystal_size_max 0.28
_exptl_crystal_size_mid 0.26
_exptl_crystal_size_min 0.12
_refine_diff_density_max 1.969
_refine_diff_density_min -0.446
_refine_diff_density_rms 0.102
_refine_ls_extinction_coef 0.0105(13)
_refine_ls_extinction_expression Fc^*^=kFc[1+0.001xFc^2^\l^3^/sin(2\q)]^-1/4^
_refine_ls_extinction_method SHELXL
_refine_ls_goodness_of_fit_ref 1.186
_refine_ls_hydrogen_treatment mixed
_refine_ls_matrix_type full
_refine_ls_number_parameters 725
_refine_ls_number_reflns 11289
_refine_ls_number_restraints 19
_refine_ls_restrained_S_all 1.185
_refine_ls_R_factor_all 0.1537
_refine_ls_R_factor_gt 0.1004
_refine_ls_shift/su_max 0.001
_refine_ls_shift/su_mean 0.000
_refine_ls_structure_factor_coef Fsqd
_refine_ls_weighting_details 'calc w=1/[\s^2^(Fo^2^)+(0.1400P)^2^+0.0000P] where P=(Fo^2^+2Fc^2^)/3'
_refine_ls_weighting_scheme calc
_refine_ls_wR_factor_gt 0.2536
_refine_ls_wR_factor_ref 0.2988
_reflns_number_gt 6458
_reflns_number_total 11289
_reflns_threshold_expression >2\s(I)
_cod_data_source_file cg5b00469_si_002.cif
_cod_data_source_block Compound-1a
_cod_depositor_comments 'Adding full bibliography for 4513365--4513370.cif.'
_cod_original_sg_symbol_H-M 'P 21/c'
_cod_original_formula_sum 'C52 H51 Cd0.14 Cu0.87 N12 O14.50'
_cod_database_code 4513370

loop_
_symmetry_equiv_pos_as_xyz
'x, y, z'
'-x, y+1/2, -z+1/2'
'-x, -y, -z'
'x, -y-1/2, z-1/2'

loop_
_atom_site_label
_atom_site_type_symbol
_atom_site_fract_x
_atom_site_fract_y
_atom_site_fract_z
_atom_site_U_iso_or_equiv
_atom_site_adp_type
_atom_site_occupancy
_atom_site_symmetry_multiplicity
_atom_site_calc_flag
_atom_site_refinement_flags
CuD Cu 0.53033(3) 0.13239(3) -0.12269(3) 0.0444(3) Uani 0.87 1 d P
CUD' Cd 0.53033(3) 0.13239(3) -0.12269(3) 0.0444(3) Uani 0.13 1 d P
C1 C 0.7024(3) 0.1838(5) 0.2362(4) 0.079(2) Uani 1 1 d .
C2 C 0.7258(3) 0.1332(4) 0.2993(4) 0.0718(18) Uani 1 1 d .
C3 C 0.7895(3) 0.1270(5) 0.3367(4) 0.080(2) Uani 1 1 d .
C4 C 0.8292(3) 0.1707(6) 0.3075(5) 0.087(2) Uani 1 1 d .
H4 H 0.8717 0.1670 0.3325 0.105 Uiso 1 1 calc R
C5 C 0.8079(4) 0.2201(5) 0.2421(5) 0.091(2) Uani 1 1 d .
C6 C 0.7437(3) 0.2261(5) 0.2047(4) 0.0750(18) Uani 1 1 d .
C7 C 0.8375(4) 0.1680(6) 0.0119(6) 0.099(2) Uani 1 1 d .
C8 C 0.8255(4) 0.2163(5) 0.0701(6) 0.094(2) Uani 1 1 d .
C9 C 0.8670(4) 0.2158(6) 0.1482(6) 0.100(2) Uani 1 1 d .
C10 C 0.9162(4) 0.1637(6) 0.1628(6) 0.104(3) Uani 1 1 d .
H10 H 0.9429 0.1606 0.2136 0.125 Uiso 1 1 calc R
C11 C 0.9296(4) 0.1132(7) 0.1048(6) 0.105(3) Uani 1 1 d .
C12 C 0.8888(5) 0.1191(6) 0.0328(6) 0.107(3) Uani 1 1 d .
C13 C 0.9025(5) -0.1604(8) 0.0971(6) 0.107(3) Uani 1 1 d .
C14 C 0.9271(5) -0.0887(9) 0.0866(6) 0.117(3) Uani 1 1 d .
C15 C 0.9565(4) -0.0333(7) 0.1436(6) 0.106(3) Uani 1 1 d .
C16 C 0.9596(4) -0.0543(7) 0.2179(6) 0.107(3) Uani 1 1 d .
H16 H 0.9790 -0.0181 0.2581 0.128 Uiso 1 1 calc R
C17 C 0.9348(4) -0.1280(7) 0.2361(5) 0.106(3) Uani 1 1 d .
C18 C 0.9063(4) -0.1790(7) 0.1765(6) 0.105(3) Uani 1 1 d .
C19 C 0.7689(4) -0.1511(6) 0.3236(5) 0.095(2) Uani 1 1 d .
C20 C 0.8267(4) -0.1756(6) 0.3137(4) 0.090(2) Uani 1 1 d .
C21 C 0.8767(4) -0.1259(6) 0.3352(5) 0.095(3) Uani 1 1 d .
C22 C 0.8732(4) -0.0469(6) 0.3660(4) 0.097(2) Uani 1 1 d .
H22 H 0.9083 -0.0134 0.3800 0.116 Uiso 1 1 calc R
C23 C 0.8189(4) -0.0176(5) 0.3763(4) 0.087(2) Uani 1 1 d .
C24 C 0.7668(4) -0.0699(6) 0.3541(4) 0.092(2) Uani 1 1 d .
C25 C 0.7222(4) 0.2426(6) 0.0685(5) 0.096(2) Uani 1 1 d .
H25A H 0.7205 0.1826 0.0704 0.115 Uiso 1 1 calc R
H25B H 0.6859 0.2613 0.0273 0.115 Uiso 1 1 calc R
C26 C 0.8525(4) 0.2683(6) 0.2091(5) 0.103(3) Uani 1 1 d .
H26 H 0.8299 0.3170 0.1824 0.123 Uiso 1 1 calc R
C27 C 0.9091(5) 0.2992(8) 0.2695(7) 0.151(5) Uani 1 1 d .
H27A H 0.8971 0.3326 0.3064 0.226 Uiso 1 1 calc R
H27B H 0.9332 0.3319 0.2453 0.226 Uiso 1 1 calc R
H27C H 0.9333 0.2530 0.2959 0.226 Uiso 1 1 calc R
C28 C 0.8787(6) -0.0161(8) -0.0341(7) 0.124(3) Uani 1 1 d .
H28A H 0.8436 -0.0210 -0.0146 0.149 Uiso 1 1 calc R
H28B H 0.8650 -0.0321 -0.0885 0.149 Uiso 1 1 calc R
C29 C 0.9824(4) 0.0507(8) 0.1263(6) 0.119(3) Uani 1 1 d .
H29 H 0.9944 0.0423 0.0793 0.142 Uiso 1 1 calc R
C30 C 1.0402(4) 0.0762(9) 0.1889(8) 0.159(5) Uani 1 1 d .
H30A H 1.0711 0.0338 0.1958 0.239 Uiso 1 1 calc R
H30B H 1.0311 0.0843 0.2367 0.239 Uiso 1 1 calc R
H30C H 1.0556 0.1270 0.1742 0.239 Uiso 1 1 calc R
C31 C 0.8245(5) -0.2599(7) 0.2018(6) 0.129(3) Uani 1 1 d .
H31A H 0.8036 -0.3111 0.1808 0.155 Uiso 1 1 calc R
H31B H 0.7995 -0.2143 0.1736 0.155 Uiso 1 1 calc R
C32 C 0.9373(4) -0.1524(7) 0.3203(5) 0.108(3) Uani 1 1 d .
H32 H 0.9380 -0.2131 0.3220 0.129 Uiso 1 1 calc R
C33 C 0.9955(4) -0.1238(7) 0.3828(6) 0.142(5) Uani 1 1 d .
H33A H 0.9938 -0.1411 0.4329 0.213 Uiso 1 1 calc R
H33B H 0.9982 -0.0645 0.3816 0.213 Uiso 1 1 calc R
H33C H 1.0312 -0.1478 0.3735 0.213 Uiso 1 1 calc R
C34 C 0.6731(3) 0.0064(5) 0.3081(5) 0.089(2) Uani 1 1 d .
H34A H 0.6300 -0.0066 0.3017 0.107 Uiso 1 1 calc R
H34B H 0.6801 -0.0029 0.2585 0.107 Uiso 1 1 calc R
C35 C 0.8119(4) 0.0677(6) 0.4052(4) 0.095(2) Uani 1 1 d .
H35 H 0.7789 0.0646 0.4294 0.114 Uiso 1 1 calc R
C36 C 0.8708(4) 0.0981(8) 0.4684(5) 0.125(3) Uani 1 1 d .
H36A H 0.8822 0.0589 0.5104 0.187 Uiso 1 1 calc R
H36B H 0.8628 0.1510 0.4877 0.187 Uiso 1 1 calc R
H36C H 0.9041 0.1034 0.4466 0.187 Uiso 1 1 calc R
C37 C 0.6329(3) 0.1995(5) 0.2020(4) 0.0729(17) Uani 1 1 d .
H37A H 0.6122 0.1832 0.2392 0.088 Uiso 1 1 calc R
H37B H 0.6255 0.2582 0.1915 0.088 Uiso 1 1 calc R
C38 C 0.7956(4) 0.1730(7) -0.0701(5) 0.112(3) Uani 1 1 d .
H38A H 0.7896 0.2307 -0.0857 0.135 Uiso 1 1 calc R
H38B H 0.8150 0.1453 -0.1040 0.135 Uiso 1 1 calc R
C39 C 0.8751(6) -0.2224(9) 0.0347(7) 0.136(4) Uani 1 1 d .
H39A H 0.8328 -0.2345 0.0326 0.163 Uiso 1 1 calc R
H39B H 0.8744 -0.1999 -0.0153 0.163 Uiso 1 1 calc R
C40 C 0.7170(4) -0.2105(6) 0.3092(5) 0.109(3) Uani 1 1 d .
H40A H 0.7321 -0.2658 0.3044 0.131 Uiso 1 1 calc R
H40B H 0.7014 -0.2103 0.3534 0.131 Uiso 1 1 calc R
C41 C 0.5730(3) 0.1820(5) 0.0600(4) 0.0822(19) Uani 1 1 d .
H41 H 0.5631 0.2375 0.0491 0.099 Uiso 1 1 calc R
C42 C 0.5810(4) 0.0536(5) 0.0533(4) 0.088(2) Uani 1 1 d .
H42 H 0.5763 0.0000 0.0333 0.105 Uiso 1 1 calc R
C43 C 0.6793(4) 0.1673(7) -0.1072(4) 0.094(2) Uani 1 1 d .
H43 H 0.6712 0.2216 -0.1246 0.113 Uiso 1 1 calc R
C44 C 0.6709(5) 0.0463(6) -0.0736(7) 0.121(3) Uani 1 1 d .
H44 H 0.6540 -0.0015 -0.0599 0.145 Uiso 1 1 calc R
C47 C 0.6074(4) -0.1713(6) 0.2308(5) 0.094(2) Uani 1 1 d .
H47 H 0.5908 -0.1658 0.2714 0.113 Uiso 1 1 calc R
C48 C 0.6169(4) -0.1698(7) 0.1215(5) 0.103(3) Uani 1 1 d .
H48 H 0.6085 -0.1625 0.0682 0.124 Uiso 1 1 calc R
C49 C 0.5082(4) -0.0171(5) -0.2026(5) 0.084(2) Uani 1 1 d .
C50 C 0.4953(4) -0.0983(5) -0.2411(5) 0.086(2) Uani 1 1 d .
C51 C 0.4747(4) -0.1078(6) -0.3155(6) 0.101(3) Uani 1 1 d .
C52 C 0.4623(4) -0.1917(7) -0.3524(7) 0.100(3) Uani 1 1 d .
N1 N 0.6067(3) 0.1520(4) 0.1286(3) 0.0775(16) Uani 1 1 d .
N2 N 0.6124(3) 0.0693(4) 0.1252(4) 0.0897(18) Uani 1 1 d .
N3 N 0.5557(3) 0.1200(4) 0.0092(3) 0.0826(16) Uani 1 1 d .
N4 N 0.7350(4) 0.1348(4) -0.0791(4) 0.095(2) Uani 1 1 d .
N5 N 0.7312(4) 0.0554(5) -0.0612(5) 0.120(2) Uani 1 1 d .
N6 N 0.6362(3) 0.1110(5) -0.1072(4) 0.0958(19) Uani 1 1 d .
N10 N 0.6660(3) -0.1908(4) 0.2385(4) 0.0912(18) Uani 1 1 d .
N11 N 0.6731(4) -0.1907(7) 0.1695(5) 0.135(3) Uani 1 1 d .
N12 N 0.5763(3) -0.1610(4) 0.1557(4) 0.0896(17) Uani 1 1 d .
O1 O 0.5296(3) -0.0170(4) -0.1296(3) 0.1060(19) Uani 1 1 d .
O2 O 0.4975(3) 0.0494(4) -0.2406(4) 0.1097(18) Uani 1 1 d .
O3 O 0.4632(3) -0.2534(4) -0.3088(5) 0.119(2) Uani 1 1 d .
O4 O 0.4574(5) -0.1996(5) -0.4219(5) 0.169(4) Uani 1 1 d .
O5 O 0.7199(2) 0.2754(3) 0.1409(3) 0.0947(15) Uani 1 1 d .
O6 O 0.7759(3) 0.2661(4) 0.0500(4) 0.1056(18) Uani 1 1 d .
O7 O 0.8995(3) 0.0680(6) -0.0273(4) 0.131(2) Uani 1 1 d .
O8 O 0.9265(3) -0.0702(5) 0.0082(4) 0.130(2) Uani 1 1 d .
O9 O 0.8828(4) -0.2580(5) 0.1902(4) 0.133(2) Uani 1 1 d .
O10 O 0.8292(3) -0.2538(4) 0.2834(4) 0.123(2) Uani 1 1 d .
O11 O 0.7117(2) -0.0473(4) 0.3644(3) 0.0964(15) Uani 1 1 d .
O12 O 0.6843(2) 0.0928(4) 0.3291(3) 0.0870(13) Uani 1 1 d .
O1W O 0.5894(6) -0.1627(9) -0.0651(6) 0.224(5) Uani 1 1 d .
O2W O 0.5196(8) -0.3040(11) -0.1361(7) 0.151(6) Uani 0.50 1 d P
N7 N 0.9107(7) -0.2963(10) 0.0497(7) 0.181(4) Uani 1 1 d DU
O3W O 0.721(2) -0.183(3) -0.010(3) 0.343(16) Uani 0.50 1 d PU
O4W O 0.4875(14) -0.0705(19) -0.5150(17) 0.263(11) Uani 0.50 1 d PU
C45 C 0.8911(11) -0.3724(12) 0.0602(19) 0.40(3) Uani 1 1 d DU
N9 N 0.9420(12) -0.421(2) 0.0797(19) 0.355(14) Uiso 1 1 d D
N8 N 0.9729(8) -0.2770(18) 0.0759(17) 0.337(12) Uiso 1 1 d DU
C46 C 0.9844(19) -0.3573(18) 0.089(3) 0.46(2) Uiso 1 1 d DU
O5W O 0.7035(19) -0.0114(16) -0.283(3) 0.61(3) Uani 1 1 d .

loop_
_atom_site_aniso_label
_atom_site_aniso_U_11
_atom_site_aniso_U_22
_atom_site_aniso_U_33
_atom_site_aniso_U_23
_atom_site_aniso_U_13
_atom_site_aniso_U_12
CuD 0.0458(4) 0.0402(4) 0.0405(4) 0.0031(2) 0.0039(2) -0.0044(2)
CUD' 0.0458(4) 0.0402(4) 0.0405(4) 0.0031(2) 0.0039(2) -0.0044(2)
C1 0.056(4) 0.092(5) 0.087(5) -0.039(4) 0.018(3) -0.007(4)
C2 0.057(4) 0.090(5) 0.061(4) -0.006(3) 0.009(3) 0.005(4)
C3 0.060(4) 0.100(5) 0.073(4) -0.020(4) 0.011(3) 0.004(4)
C4 0.055(4) 0.102(6) 0.099(5) -0.033(5) 0.015(4) -0.014(4)
C5 0.062(4) 0.100(6) 0.112(6) -0.014(5) 0.030(4) -0.013(4)
C6 0.058(4) 0.086(5) 0.082(4) -0.005(4) 0.024(3) -0.001(4)
C7 0.073(5) 0.107(6) 0.132(7) 0.024(6) 0.055(5) -0.002(5)
C8 0.073(5) 0.095(5) 0.131(7) 0.019(5) 0.059(5) 0.002(5)
C9 0.063(5) 0.125(7) 0.118(7) 0.000(6) 0.036(5) -0.010(5)
C10 0.063(5) 0.122(7) 0.129(7) -0.011(6) 0.032(5) -0.013(5)
C11 0.061(5) 0.134(8) 0.126(8) -0.009(6) 0.036(5) -0.009(5)
C12 0.089(6) 0.146(8) 0.103(7) 0.005(6) 0.055(6) 0.008(6)
C13 0.091(6) 0.125(8) 0.099(7) -0.015(6) 0.019(5) 0.011(6)
C14 0.078(6) 0.168(11) 0.105(7) -0.016(7) 0.028(5) 0.017(7)
C15 0.068(5) 0.162(9) 0.088(6) -0.012(6) 0.026(4) 0.012(6)
C16 0.057(5) 0.123(8) 0.133(8) -0.029(6) 0.019(5) 0.002(5)
C17 0.071(5) 0.127(8) 0.096(6) -0.027(6) -0.007(4) 0.024(5)
C18 0.086(6) 0.108(7) 0.115(7) -0.011(6) 0.020(5) 0.002(5)
C19 0.084(6) 0.113(7) 0.078(5) 0.003(5) 0.008(4) 0.004(5)
C20 0.076(5) 0.095(6) 0.086(5) -0.006(5) 0.006(4) 0.008(5)
C21 0.070(5) 0.119(7) 0.083(5) -0.004(5) 0.003(4) 0.022(5)
C22 0.068(5) 0.135(7) 0.073(4) -0.012(5) 0.001(3) 0.014(5)
C23 0.068(5) 0.116(6) 0.068(4) -0.013(4) 0.009(3) 0.004(5)
C24 0.073(5) 0.124(7) 0.073(4) 0.014(5) 0.014(4) 0.025(5)
C25 0.070(5) 0.128(7) 0.096(5) 0.003(5) 0.036(4) 0.009(5)
C26 0.070(5) 0.119(7) 0.122(6) -0.022(5) 0.035(5) -0.020(5)
C27 0.118(9) 0.175(11) 0.178(10) -0.076(9) 0.073(8) -0.069(8)
C28 0.118(8) 0.140(9) 0.122(8) 0.000(7) 0.047(6) 0.019(8)
C29 0.063(5) 0.154(9) 0.144(8) -0.004(7) 0.040(5) 0.002(6)
C30 0.060(6) 0.204(13) 0.203(12) -0.030(10) 0.026(7) -0.007(7)
C31 0.109(8) 0.162(10) 0.108(7) -0.031(6) 0.023(6) -0.003(7)
C32 0.072(5) 0.143(7) 0.092(6) -0.020(5) 0.004(4) 0.036(5)
C33 0.070(6) 0.214(13) 0.113(7) -0.045(7) -0.012(5) 0.039(7)
C34 0.062(4) 0.111(6) 0.088(5) 0.022(5) 0.016(4) 0.012(4)
C35 0.067(5) 0.132(7) 0.075(4) -0.012(5) 0.008(3) 0.011(5)
C36 0.085(6) 0.172(9) 0.096(6) -0.038(6) -0.002(4) 0.011(6)
C37 0.062(4) 0.093(5) 0.063(3) -0.012(3) 0.017(3) -0.003(4)
C38 0.082(6) 0.147(8) 0.118(7) 0.035(6) 0.047(5) -0.007(6)
C39 0.119(9) 0.161(10) 0.122(8) -0.021(8) 0.031(6) 0.027(8)
C40 0.081(6) 0.123(7) 0.110(6) 0.017(6) 0.010(5) 0.008(5)
C41 0.083(5) 0.091(5) 0.064(4) 0.001(4) 0.010(3) 0.004(4)
C42 0.096(6) 0.092(5) 0.068(4) 0.013(4) 0.015(4) -0.010(5)
C43 0.078(5) 0.121(6) 0.088(5) 0.025(5) 0.031(4) 0.005(5)
C44 0.092(7) 0.088(6) 0.171(9) 0.004(6) 0.023(6) -0.004(6)
C47 0.076(5) 0.120(6) 0.082(5) -0.008(5) 0.020(4) -0.001(5)
C48 0.088(6) 0.143(8) 0.075(5) -0.014(5) 0.021(5) -0.006(6)
C49 0.071(5) 0.086(6) 0.088(5) -0.016(5) 0.014(4) -0.011(4)
C50 0.074(5) 0.082(5) 0.101(6) -0.008(5) 0.026(4) -0.007(4)
C51 0.083(6) 0.097(6) 0.121(7) -0.040(5) 0.029(5) 0.015(5)
C52 0.084(6) 0.099(7) 0.116(7) -0.018(6) 0.028(5) -0.004(5)
N1 0.060(3) 0.091(4) 0.075(4) 0.001(3) 0.012(3) -0.006(3)
N2 0.104(5) 0.076(4) 0.075(4) 0.007(3) 0.008(3) -0.010(3)
N3 0.085(4) 0.092(4) 0.069(3) 0.006(3) 0.021(3) -0.001(3)
N4 0.088(5) 0.101(5) 0.102(5) 0.023(4) 0.040(4) 0.008(4)
N5 0.095(6) 0.103(6) 0.155(7) 0.026(5) 0.028(5) 0.000(5)
N6 0.079(5) 0.101(5) 0.107(5) 0.020(4) 0.029(4) 0.004(4)
N10 0.079(5) 0.108(5) 0.080(4) 0.002(3) 0.016(3) 0.000(4)
N11 0.092(6) 0.214(10) 0.092(5) -0.016(6) 0.020(4) -0.002(6)
N12 0.071(4) 0.100(4) 0.091(4) -0.014(4) 0.016(3) 0.006(4)
O1 0.096(4) 0.114(5) 0.097(4) -0.014(3) 0.014(3) -0.016(3)
O2 0.123(5) 0.078(4) 0.121(4) -0.011(4) 0.028(4) 0.001(3)
O3 0.134(6) 0.086(4) 0.161(6) -0.027(4) 0.081(5) -0.016(4)
O4 0.243(11) 0.121(6) 0.136(6) -0.041(5) 0.050(6) 0.000(6)
O5 0.080(4) 0.093(4) 0.116(4) 0.006(3) 0.038(3) 0.002(3)
O6 0.079(4) 0.115(4) 0.134(4) 0.028(4) 0.049(3) 0.008(3)
O7 0.107(5) 0.183(8) 0.120(5) 0.012(5) 0.060(4) 0.017(5)
O8 0.104(5) 0.193(7) 0.099(4) 0.001(4) 0.037(3) 0.046(5)
O9 0.107(5) 0.159(7) 0.125(5) -0.039(5) 0.025(4) 0.028(5)
O10 0.104(5) 0.126(5) 0.121(5) -0.010(4) 0.011(4) 0.026(4)
O11 0.074(3) 0.119(4) 0.092(3) 0.012(3) 0.019(3) 0.018(3)
O12 0.067(3) 0.107(4) 0.086(3) 0.005(3) 0.022(2) 0.004(3)
O1W 0.217(12) 0.282(13) 0.163(8) 0.075(9) 0.042(8) 0.016(10)
O2W 0.200(16) 0.164(14) 0.086(8) -0.012(8) 0.040(9) 0.038(11)
N7 0.158(11) 0.223(13) 0.147(8) -0.035(9) 0.025(8) 0.005(10)
O3W 0.343(16) 0.343(16) 0.343(16) 0.0000(10) 0.107(5) 0.0001(10)
O4W 0.263(11) 0.263(11) 0.263(11) 0.0001(10) 0.082(4) 0.0000(10)
C45 0.40(5) 0.29(2) 0.65(7) -0.24(3) 0.37(5) -0.21(3)
O5W 0.67(6) 0.27(2) 0.76(8) -0.16(3) 0.05(5) 0.09(3)

loop_
_atom_type_symbol
_atom_type_description
_atom_type_scat_dispersion_real
_atom_type_scat_dispersion_imag
_atom_type_scat_source
C C 0.0033 0.0016 'International Tables Vol C Tables 4.2.6.8 and 6.1.1.4'
H H 0.0000 0.0000 'International Tables Vol C Tables 4.2.6.8 and 6.1.1.4'
N N 0.0061 0.0033 'International Tables Vol C Tables 4.2.6.8 and 6.1.1.4'
O O 0.0106 0.0060 'International Tables Vol C Tables 4.2.6.8 and 6.1.1.4'
Cd Cd -0.8075 1.2024 'International Tables Vol C Tables 4.2.6.8 and 6.1.1.4'
Cu Cu 0.3201 1.2651 'International Tables Vol C Tables 4.2.6.8 and 6.1.1.4'

loop_
_geom_angle_atom_site_label_1
_geom_angle_atom_site_label_2
_geom_angle_atom_site_label_3
_geom_angle
_geom_angle_site_symmetry_1
_geom_angle_site_symmetry_3
O3 CuD N3 127.5(3) 2_654 .
O3 CuD N12 86.5(3) 2_654 3_655
N3 CuD N12 100.7(2) . 3_655
O3 CuD N6 86.9(2) 2_654 .
N3 CuD N6 87.0(2) . .
N12 CuD N6 171.9(2) 3_655 .
O3 CuD O1 142.2(2) 2_654 .
N3 CuD O1 87.8(2) . .
N12 CuD O1 101.1(2) 3_655 .
N6 CuD O1 81.4(2) . .
O3 CuD O2 91.3(3) 2_654 .
N3 CuD O2 141.0(2) . .
N12 CuD O2 82.9(2) 3_655 .
N6 CuD O2 92.6(2) . .
O1 CuD O2 53.7(2) . .
C2 C1 C6 119.4(6) . .
C2 C1 C37 121.4(6) . .
C6 C1 C37 119.1(7) . .
C1 C2 O12 118.1(6) . .
C1 C2 C3 121.4(7) . .
O12 C2 C3 120.2(6) . .
C4 C3 C2 118.7(7) . .
C4 C3 C35 123.0(7) . .
C2 C3 C35 118.2(7) . .
C3 C4 C5 122.0(7) . .
C3 C4 H4 119.0 . .
C5 C4 H4 119.0 . .
C4 C5 C6 119.0(7) . .
C4 C5 C26 121.8(8) . .
C6 C5 C26 119.2(8) . .
O5 C6 C5 121.6(6) . .
O5 C6 C1 119.0(6) . .
C5 C6 C1 119.3(7) . .
C12 C7 C8 117.7(9) . .
C12 C7 C38 122.1(9) . .
C8 C7 C38 120.1(9) . .
O6 C8 C7 118.3(9) . .
O6 C8 C9 120.6(8) . .
C7 C8 C9 121.0(8) . .
C10 C9 C8 116.3(8) . .
C10 C9 C26 124.1(9) . .
C8 C9 C26 119.5(8) . .
C9 C10 C11 124.0(9) . .
C9 C10 H10 118.0 . .
C11 C10 H10 118.0 . .
C12 C11 C10 115.4(9) . .
C12 C11 C29 122.9(9) . .
C10 C11 C29 121.3(9) . .
C11 C12 C7 125.5(9) . .
C11 C12 O7 117.5(9) . .
C7 C12 O7 117.0(9) . .
C14 C13 C18 115.3(10) . .
C14 C13 C39 125.0(10) . .
C18 C13 C39 119.6(11) . .
C13 C14 C15 126.2(10) . .
C13 C14 O8 116.4(10) . .
C15 C14 O8 117.2(12) . .
C16 C15 C14 116.2(11) . .
C16 C15 C29 120.7(10) . .
C14 C15 C29 123.0(10) . .
C15 C16 C17 122.8(10) . .
C15 C16 H16 118.6 . .
C17 C16 H16 118.6 . .
C18 C17 C16 117.3(10) . .
C18 C17 C32 119.3(10) . .
C16 C17 C32 123.4(9) . .
C17 C18 O9 121.0(10) . .
C17 C18 C13 122.2(10) . .
O9 C18 C13 116.6(9) . .
C24 C19 C20 116.4(8) . .
C24 C19 C40 122.8(8) . .
C20 C19 C40 120.6(9) . .
C21 C20 O10 121.5(8) . .
C21 C20 C19 121.5(8) . .
O10 C20 C19 117.0(8) . .
C20 C21 C22 120.6(8) . .
C20 C21 C32 120.2(8) . .
C22 C21 C32 119.1(8) . .
C23 C22 C21 121.8(8) . .
C23 C22 H22 119.1 . .
C21 C22 H22 119.1 . .
C22 C23 C24 117.4(8) . .
C22 C23 C35 123.8(8) . .
C24 C23 C35 118.7(7) . .
O11 C24 C23 121.5(8) . .
O11 C24 C19 116.1(8) . .
C23 C24 C19 122.3(7) . .
O6 C25 O5 113.5(7) . .
O6 C25 H25A 108.9 . .
O5 C25 H25A 108.9 . .
O6 C25 H25B 108.9 . .
O5 C25 H25B 108.9 . .
H25A C25 H25B 107.7 . .
C27 C26 C9 113.0(7) . .
C27 C26 C5 113.9(8) . .
C9 C26 C5 108.7(7) . .
C27 C26 H26 106.9 . .
C9 C26 H26 106.9 . .
C5 C26 H26 106.9 . .
C26 C27 H27A 109.5 . .
C26 C27 H27B 109.5 . .
H27A C27 H27B 109.5 . .
C26 C27 H27C 109.5 . .
H27A C27 H27C 109.5 . .
H27B C27 H27C 109.5 . .
O8 C28 O7 111.3(10) . .
O8 C28 H28A 109.4 . .
O7 C28 H28A 109.4 . .
O8 C28 H28B 109.4 . .
O7 C28 H28B 109.4 . .
H28A C28 H28B 108.0 . .
C30 C29 C11 116.4(10) . .
C30 C29 C15 112.7(10) . .
C11 C29 C15 108.4(7) . .
C30 C29 H29 106.2 . .
C11 C29 H29 106.2 . .
C15 C29 H29 106.2 . .
C29 C30 H30A 109.5 . .
C29 C30 H30B 109.5 . .
H30A C30 H30B 109.5 . .
C29 C30 H30C 109.5 . .
H30A C30 H30C 109.5 . .
H30B C30 H30C 109.5 . .
O9 C31 O10 112.3(8) . .
O9 C31 H31A 109.2 . .
O10 C31 H31A 109.2 . .
O9 C31 H31B 109.2 . .
O10 C31 H31B 109.2 . .
H31A C31 H31B 107.9 . .
C33 C32 C21 113.7(7) . .
C33 C32 C17 114.1(9) . .
C21 C32 C17 109.9(7) . .
C33 C32 H32 106.2 . .
C21 C32 H32 106.2 . .
C17 C32 H32 106.2 . .
C32 C33 H33A 109.5 . .
C32 C33 H33B 109.5 . .
H33A C33 H33B 109.5 . .
C32 C33 H33C 109.5 . .
H33A C33 H33C 109.5 . .
H33B C33 H33C 109.5 . .
O11 C34 O12 112.5(6) . .
O11 C34 H34A 109.1 . .
O12 C34 H34A 109.1 . .
O11 C34 H34B 109.1 . .
O12 C34 H34B 109.1 . .
H34A C34 H34B 107.8 . .
C23 C35 C3 109.9(6) . .
C23 C35 C36 112.9(7) . .
C3 C35 C36 113.2(8) . .
C23 C35 H35 106.8 . .
C3 C35 H35 106.8 . .
C36 C35 H35 106.8 . .
C35 C36 H36A 109.5 . .
C35 C36 H36B 109.5 . .
H36A C36 H36B 109.5 . .
C35 C36 H36C 109.5 . .
H36A C36 H36C 109.5 . .
H36B C36 H36C 109.5 . .
N1 C37 C1 110.5(5) . .
N1 C37 H37A 109.5 . .
C1 C37 H37A 109.5 . .
N1 C37 H37B 109.5 . .
C1 C37 H37B 109.5 . .
H37A C37 H37B 108.1 . .
N4 C38 C7 111.8(6) . .
N4 C38 H38A 109.3 . .
C7 C38 H38A 109.3 . .
N4 C38 H38B 109.3 . .
C7 C38 H38B 109.3 . .
H38A C38 H38B 107.9 . .
N7 C39 C13 110.1(10) . .
N7 C39 H39A 109.6 . .
C13 C39 H39A 109.6 . .
N7 C39 H39B 109.6 . .
C13 C39 H39B 109.6 . .
H39A C39 H39B 108.2 . .
N10 C40 C19 112.3(7) . .
N10 C40 H40A 109.1 . .
C19 C40 H40A 109.1 . .
N10 C40 H40B 109.1 . .
C19 C40 H40B 109.1 . .
H40A C40 H40B 107.9 . .
N1 C41 N3 109.2(7) . .
N1 C41 H41 125.4 . .
N3 C41 H41 125.4 . .
N2 C42 N3 115.7(8) . .
N2 C42 H42 122.1 . .
N3 C42 H42 122.1 . .
N4 C43 N6 110.1(8) . .
N4 C43 H43 124.9 . .
N6 C43 H43 124.9 . .
N5 C44 N6 115.0(9) . .
N5 C44 H44 122.5 . .
N6 C44 H44 122.5 . .
N12 C47 N10 109.2(7) . .
N12 C47 H47 125.4 . .
N10 C47 H47 125.4 . .
N12 C48 N11 113.5(8) . .
N12 C48 H48 123.2 . .
N11 C48 H48 123.2 . .
O1 C49 O2 121.2(8) . .
O1 C49 C50 117.0(8) . .
O2 C49 C50 121.8(7) . .
C51 C50 C49 123.7(8) . .
C50 C51 C52 122.0(10) . .
O4 C52 O3 122.1(9) . .
O4 C52 C51 119.5(10) . .
O3 C52 C51 118.0(9) . .
C41 N1 N2 110.8(6) . .
C41 N1 C37 126.7(7) . .
N2 N1 C37 122.4(6) . .
C42 N2 N1 102.1(6) . .
C41 N3 C42 102.1(6) . .
C41 N3 CuD 125.4(5) . .
C42 N3 CuD 127.4(5) . .
C43 N4 N5 110.5(8) . .
C43 N4 C38 128.9(8) . .
N5 N4 C38 120.5(8) . .
C44 N5 N4 102.0(8) . .
C44 N6 C43 101.8(8) . .
C44 N6 CuD 127.2(6) . .
C43 N6 CuD 128.3(6) . .
N11 N10 C47 108.5(7) . .
N11 N10 C40 122.3(7) . .
C47 N10 C40 129.2(7) . .
N10 N11 C48 104.1(7) . .
C48 N12 C47 104.6(7) . .
C48 N12 CUD' 138.2(6) . 3_655
C47 N12 CUD' 117.3(5) . 3_655
C48 N12 CuD 138.2(6) . 3_655
C47 N12 CuD 117.3(5) . 3_655
CUD' N12 CuD 0.00(2) 3_655 3_655
C49 O1 CuD 92.9(5) . .
C49 O2 CuD 92.1(5) . .
C52 O3 CUD' 107.0(6) . 2_644
C52 O3 CuD 107.0(6) . 2_644
CUD' O3 CuD 0.00(3) 2_644 2_644
C6 O5 C25 116.2(6) . .
C8 O6 C25 119.3(6) . .
C28 O7 C12 118.5(7) . .
C28 O8 C14 115.4(7) . .
C31 O9 C18 117.7(8) . .
C20 O10 C31 117.8(8) . .
C24 O11 C34 116.9(6) . .
C2 O12 C34 115.8(5) . .
C45 N7 N8 120.5(19) . .
C45 N7 C39 127.2(16) . .
N8 N7 C39 109.6(18) . .
C45 N7 C46 76.1(17) . .
N8 N7 C46 45.0(12) . .
C39 N7 C46 154.0(16) . .
N7 C45 N9 106(2) . .
N7 C45 C46 64.0(13) . .
N9 C45 C46 42.9(16) . .
C45 N9 C46 96(3) . .
C46 N8 N7 88(2) . .
N8 C46 N9 128(3) . .
N8 C46 N7 47.1(12) . .
N9 C46 N7 81(2) . .
N8 C46 C45 87(2) . .
N9 C46 C45 41.5(15) . .
N7 C46 C45 39.8(9) . .

loop_
_geom_bond_atom_site_label_1
_geom_bond_atom_site_label_2
_geom_bond_distance
_geom_bond_site_symmetry_2
CuD O3 2.252(6) 2_654
CuD N3 2.282(6) .
CuD N12 2.350(7) 3_655
CuD N6 2.354(7) .
CuD O1 2.414(7) .
CuD O2 2.431(6) .
C1 C2 1.367(10) .
C1 C6 1.417(10) .
C1 C37 1.524(9) .
C2 O12 1.387(8) .
C2 C3 1.395(10) .
C3 C4 1.373(11) .
C3 C35 1.521(11) .
C4 C5 1.383(12) .
C4 H4 0.9300 .
C5 C6 1.404(10) .
C5 C26 1.536(11) .
C6 O5 1.365(9) .
C7 C12 1.357(13) .
C7 C8 1.403(12) .
C7 C38 1.493(13) .
C8 O6 1.338(10) .
C8 C9 1.431(13) .
C9 C10 1.355(12) .
C9 C26 1.506(12) .
C10 C11 1.435(13) .
C10 H10 0.9300 .
C11 C12 1.344(13) .
C11 C29 1.522(14) .
C12 O7 1.445(11) .
C13 C14 1.324(15) .
C13 C18 1.444(14) .
C13 C39 1.491(15) .
C14 C15 1.370(14) .
C14 O8 1.446(12) .
C15 C16 1.367(13) .
C15 C29 1.548(15) .
C16 C17 1.399(13) .
C16 H16 0.9300 .
C17 C18 1.351(13) .
C17 C32 1.557(14) .
C18 O9 1.432(12) .
C19 C24 1.429(12) .
C19 C20 1.432(12) .
C19 C40 1.478(12) .
C20 C21 1.345(12) .
C20 O10 1.385(10) .
C21 C22 1.404(12) .
C21 C32 1.540(11) .
C22 C23 1.385(10) .
C22 H22 0.9300 .
C23 C24 1.405(11) .
C23 C35 1.499(12) .
C24 O11 1.369(9) .
C25 O6 1.412(9) .
C25 O5 1.429(9) .
C25 H25A 0.9700 .
C25 H25B 0.9700 .
C26 C27 1.487(13) .
C26 H26 0.9800 .
C27 H27A 0.9600 .
C27 H27B 0.9600 .
C27 H27C 0.9600 .
C28 O8 1.414(12) .
C28 O7 1.431(13) .
C28 H28A 0.9700 .
C28 H28B 0.9700 .
C29 C30 1.497(14) .
C29 H29 0.9800 .
C30 H30A 0.9600 .
C30 H30B 0.9600 .
C30 H30C 0.9600 .
C31 O9 1.403(12) .
C31 O10 1.450(12) .
C31 H31A 0.9700 .
C31 H31B 0.9700 .
C32 C33 1.517(12) .
C32 H32 0.9800 .
C33 H33A 0.9600 .
C33 H33B 0.9600 .
C33 H33C 0.9600 .
C34 O11 1.413(9) .
C34 O12 1.448(10) .
C34 H34A 0.9700 .
C34 H34B 0.9700 .
C35 C36 1.543(11) .
C35 H35 0.9800 .
C36 H36A 0.9600 .
C36 H36B 0.9600 .
C36 H36C 0.9600 .
C37 N1 1.487(8) .
C37 H37A 0.9700 .
C37 H37B 0.9700 .
C38 N4 1.468(11) .
C38 H38A 0.9700 .
C38 H38B 0.9700 .
C39 N7 1.417(16) .
C39 H39A 0.9700 .
C39 H39B 0.9700 .
C40 N10 1.465(10) .
C40 H40A 0.9700 .
C40 H40B 0.9700 .
C41 N1 1.329(9) .
C41 N3 1.331(9) .
C41 H41 0.9300 .
C42 N2 1.298(9) .
C42 N3 1.353(9) .
C42 H42 0.9300 .
C43 N4 1.314(11) .
C43 N6 1.336(11) .
C43 H43 0.9300 .
C44 N5 1.323(12) .
C44 N6 1.334(12) .
C44 H44 0.9300 .
C47 N12 1.331(10) .
C47 N10 1.331(10) .
C47 H47 0.9300 .
C48 N12 1.267(10) .
C48 N11 1.343(12) .
C48 H48 0.9300 .
C49 O1 1.256(9) .
C49 O2 1.257(10) .
C49 C50 1.469(11) .
C50 C51 1.288(11) .
C51 C52 1.497(13) .
C52 O4 1.234(12) .
C52 O3 1.267(11) .
N1 N2 1.344(8) .
N4 N5 1.332(9) .
N10 N11 1.307(9) .
N12 CUD' 2.350(7) 3_655
N12 CuD 2.350(7) 3_655
O3 CUD' 2.252(6) 2_644
O3 CuD 2.252(6) 2_644
N7 C45 1.3389(11) .
N7 N8 1.3770(11) .
N7 C46 1.88(4) .
C45 N9 1.3510(11) .
C45 C46 2.03(5) .
N9 C46 1.3869(11) .
N8 C46 1.3291(11) .

loop_
_geom_torsion_atom_site_label_1
_geom_torsion_atom_site_label_2
_geom_torsion_atom_site_label_3
_geom_torsion_atom_site_label_4
_geom_torsion
_geom_torsion_site_symmetry_1
_geom_torsion_site_symmetry_4
C6 C1 C2 O12 179.7(6) . .
C37 C1 C2 O12 3.3(9) . .
C6 C1 C2 C3 4.7(10) . .
C37 C1 C2 C3 -171.7(6) . .
C1 C2 C3 C4 -2.2(10) . .
O12 C2 C3 C4 -177.2(6) . .
C1 C2 C3 C35 -178.4(6) . .
O12 C2 C3 C35 6.6(9) . .
C2 C3 C4 C5 -0.4(11) . .
C35 C3 C4 C5 175.6(7) . .
C3 C4 C5 C6 0.4(11) . .
C3 C4 C5 C26 -179.4(7) . .
C4 C5 C6 O5 178.6(7) . .
C26 C5 C6 O5 -1.7(11) . .
C4 C5 C6 C1 2.1(11) . .
C26 C5 C6 C1 -178.2(6) . .
C2 C1 C6 O5 178.9(6) . .
C37 C1 C6 O5 -4.6(9) . .
C2 C1 C6 C5 -4.6(10) . .
C37 C1 C6 C5 171.9(6) . .
C12 C7 C8 O6 178.7(7) . .
C38 C7 C8 O6 0.2(11) . .
C12 C7 C8 C9 1.9(12) . .
C38 C7 C8 C9 -176.6(8) . .
O6 C8 C9 C10 -179.6(7) . .
C7 C8 C9 C10 -2.8(12) . .
O6 C8 C9 C26 3.4(11) . .
C7 C8 C9 C26 -179.8(7) . .
C8 C9 C10 C11 2.6(13) . .
C26 C9 C10 C11 179.4(8) . .
C9 C10 C11 C12 -1.3(14) . .
C9 C10 C11 C29 -174.7(9) . .
C10 C11 C12 C7 0.2(15) . .
C29 C11 C12 C7 173.5(9) . .
C10 C11 C12 O7 -178.7(8) . .
C29 C11 C12 O7 -5.4(14) . .
C8 C7 C12 C11 -0.5(14) . .
C38 C7 C12 C11 177.9(9) . .
C8 C7 C12 O7 178.3(7) . .
C38 C7 C12 O7 -3.2(13) . .
C18 C13 C14 C15 1.7(15) . .
C39 C13 C14 C15 -174.9(9) . .
C18 C13 C14 O8 177.3(7) . .
C39 C13 C14 O8 0.6(15) . .
C13 C14 C15 C16 -0.9(14) . .
O8 C14 C15 C16 -176.5(7) . .
C13 C14 C15 C29 -178.0(9) . .
O8 C14 C15 C29 6.4(13) . .
C14 C15 C16 C17 0.4(13) . .
C29 C15 C16 C17 177.5(8) . .
C15 C16 C17 C18 -0.8(13) . .
C15 C16 C17 C32 -179.2(7) . .
C16 C17 C18 O9 176.3(8) . .
C32 C17 C18 O9 -5.2(12) . .
C16 C17 C18 C13 1.6(13) . .
C32 C17 C18 C13 -179.8(8) . .
C14 C13 C18 C17 -2.1(14) . .
C39 C13 C18 C17 174.8(9) . .
C14 C13 C18 O9 -177.0(8) . .
C39 C13 C18 O9 -0.1(13) . .
C24 C19 C20 C21 2.6(12) . .
C40 C19 C20 C21 -172.1(8) . .
C24 C19 C20 O10 -179.3(7) . .
C40 C19 C20 O10 6.0(11) . .
O10 C20 C21 C22 -179.8(8) . .
C19 C20 C21 C22 -1.8(13) . .
O10 C20 C21 C32 4.8(12) . .
C19 C20 C21 C32 -177.1(7) . .
C20 C21 C22 C23 0.6(13) . .
C32 C21 C22 C23 176.0(7) . .
C21 C22 C23 C24 -0.4(11) . .
C21 C22 C23 C35 -176.8(7) . .
C22 C23 C24 O11 177.9(7) . .
C35 C23 C24 O11 -5.5(10) . .
C22 C23 C24 C19 1.3(11) . .
C35 C23 C24 C19 177.9(7) . .
C20 C19 C24 O11 -179.1(6) . .
C40 C19 C24 O11 -4.6(11) . .
C20 C19 C24 C23 -2.4(11) . .
C40 C19 C24 C23 172.2(7) . .
C10 C9 C26 C27 35.2(13) . .
C8 C9 C26 C27 -148.1(9) . .
C10 C9 C26 C5 -92.4(10) . .
C8 C9 C26 C5 84.3(10) . .
C4 C5 C26 C27 -34.5(12) . .
C6 C5 C26 C27 145.7(9) . .
C4 C5 C26 C9 92.5(10) . .
C6 C5 C26 C9 -87.2(10) . .
C12 C11 C29 C30 149.2(10) . .
C10 C11 C29 C30 -37.9(14) . .
C12 C11 C29 C15 -82.5(11) . .
C10 C11 C29 C15 90.4(11) . .
C16 C15 C29 C30 36.8(12) . .
C14 C15 C29 C30 -146.2(9) . .
C16 C15 C29 C11 -93.5(10) . .
C14 C15 C29 C11 83.5(11) . .
C20 C21 C32 C33 -145.7(9) . .
C22 C21 C32 C33 38.9(12) . .
C20 C21 C32 C17 85.0(11) . .
C22 C21 C32 C17 -90.4(10) . .
C18 C17 C32 C33 147.2(9) . .
C16 C17 C32 C33 -34.4(12) . .
C18 C17 C32 C21 -83.8(10) . .
C16 C17 C32 C21 94.6(10) . .
C22 C23 C35 C3 90.2(9) . .
C24 C23 C35 C3 -86.2(8) . .
C22 C23 C35 C36 -37.3(11) . .
C24 C23 C35 C36 146.3(8) . .
C4 C3 C35 C23 -90.0(9) . .
C2 C3 C35 C23 86.1(8) . .
C4 C3 C35 C36 37.3(10) . .
C2 C3 C35 C36 -146.6(7) . .
C2 C1 C37 N1 -104.2(7) . .
C6 C1 C37 N1 79.4(8) . .
C12 C7 C38 N4 110.8(10) . .
C8 C7 C38 N4 -70.8(11) . .
C14 C13 C39 N7 115.0(13) . .
C18 C13 C39 N7 -61.5(14) . .
C24 C19 C40 N10 76.5(10) . .
C20 C19 C40 N10 -109.1(9) . .
O1 C49 C50 C51 -178.4(8) . .
O2 C49 C50 C51 2.7(13) . .
C49 C50 C51 C52 179.8(7) . .
C50 C51 C52 O4 -162.4(10) . .
C50 C51 C52 O3 10.9(13) . .
N3 C41 N1 N2 -0.1(8) . .
N3 C41 N1 C37 -177.2(6) . .
C1 C37 N1 C41 -126.9(7) . .
C1 C37 N1 N2 56.4(8) . .
N3 C42 N2 N1 0.6(9) . .
C41 N1 N2 C42 -0.3(8) . .
C37 N1 N2 C42 177.0(6) . .
N1 C41 N3 C42 0.5(8) . .
N1 C41 N3 CuD -155.6(5) . .
N2 C42 N3 C41 -0.7(9) . .
N2 C42 N3 CuD 154.7(6) . .
O3 CuD N3 C41 5.3(7) 2_654 .
N12 CuD N3 C41 -88.5(6) 3_655 .
N6 CuD N3 C41 89.1(6) . .
O1 CuD N3 C41 170.6(6) . .
O2 CuD N3 C41 179.6(5) . .
O3 CuD N3 C42 -144.8(6) 2_654 .
N12 CuD N3 C42 121.4(6) 3_655 .
N6 CuD N3 C42 -61.0(7) . .
O1 CuD N3 C42 20.5(6) . .
O2 CuD N3 C42 29.5(8) . .
N6 C43 N4 N5 1.6(10) . .
N6 C43 N4 C38 178.4(8) . .
C7 C38 N4 C43 124.5(10) . .
C7 C38 N4 N5 -59.0(12) . .
N6 C44 N5 N4 8.2(12) . .
C43 N4 N5 C44 -5.7(10) . .
C38 N4 N5 C44 177.3(8) . .
N5 C44 N6 C43 -7.3(11) . .
N5 C44 N6 CuD -169.7(7) . .
N4 C43 N6 C44 3.2(10) . .
N4 C43 N6 CuD 165.3(5) . .
O3 CuD N6 C44 -175.1(8) 2_654 .
N3 CuD N6 C44 57.0(8) . .
N12 CuD N6 C44 -140.0(16) 3_655 .
O1 CuD N6 C44 -31.2(8) . .
O2 CuD N6 C44 -84.0(8) . .
O3 CuD N6 C43 27.0(7) 2_654 .
N3 CuD N6 C43 -100.8(7) . .
N12 CuD N6 C43 62(2) 3_655 .
O1 CuD N6 C43 170.9(7) . .
O2 CuD N6 C43 118.2(7) . .
N12 C47 N10 N11 1.7(11) . .
N12 C47 N10 C40 -177.7(8) . .
C19 C40 N10 N11 62.2(12) . .
C19 C40 N10 C47 -118.4(10) . .
C47 N10 N11 C48 0.6(11) . .
C40 N10 N11 C48 -179.9(9) . .
N12 C48 N11 N10 -2.9(13) . .
N11 C48 N12 C47 3.9(12) . .
N11 C48 N12 CUD' -176.7(7) . 3_655
N11 C48 N12 CuD -176.7(7) . 3_655
N10 C47 N12 C48 -3.4(10) . .
N10 C47 N12 CUD' 177.1(5) . 3_655
N10 C47 N12 CuD 177.1(5) . 3_655
O2 C49 O1 CuD 1.2(8) . .
C50 C49 O1 CuD -177.7(6) . .
O3 CuD O1 C49 -26.8(6) 2_654 .
N3 CuD O1 C49 172.4(5) . .
N12 CuD O1 C49 71.9(5) 3_655 .
N6 CuD O1 C49 -100.3(5) . .
O2 CuD O1 C49 -0.7(4) . .
O1 C49 O2 CuD -1.2(8) . .
C50 C49 O2 CuD 177.7(6) . .
O3 CuD O2 C49 165.0(5) 2_654 .
N3 CuD O2 C49 -10.5(7) . .
N12 CuD O2 C49 -108.7(5) 3_655 .
N6 CuD O2 C49 78.0(5) . .
O1 CuD O2 C49 0.7(4) . .
O4 C52 O3 CUD' 8.7(12) . 2_644
C51 C52 O3 CUD' -164.4(6) . 2_644
O4 C52 O3 CuD 8.7(12) . 2_644
C51 C52 O3 CuD -164.4(6) . 2_644
C5 C6 O5 C25 79.1(9) . .
C1 C6 O5 C25 -104.4(7) . .
O6 C25 O5 C6 -92.7(8) . .
C7 C8 O6 C25 103.6(8) . .
C9 C8 O6 C25 -79.6(10) . .
O5 C25 O6 C8 93.3(9) . .
O8 C28 O7 C12 -93.7(10) . .
C11 C12 O7 C28 83.0(12) . .
C7 C12 O7 C28 -96.0(11) . .
O7 C28 O8 C14 93.7(11) . .
C13 C14 O8 C28 99.9(12) . .
C15 C14 O8 C28 -84.1(11) . .
O10 C31 O9 C18 -91.9(11) . .
C17 C18 O9 C31 81.9(11) . .
C13 C18 O9 C31 -103.1(10) . .
C21 C20 O10 C31 -80.5(10) . .
C19 C20 O10 C31 101.3(9) . .
O9 C31 O10 C20 91.4(11) . .
C23 C24 O11 C34 80.8(9) . .
C19 C24 O11 C34 -102.5(8) . .
O12 C34 O11 C24 -91.9(8) . .
C1 C2 O12 C34 101.6(7) . .
C3 C2 O12 C34 -83.3(7) . .
O11 C34 O12 C2 94.1(7) . .
C13 C39 N7 C45 120(2) . .
C13 C39 N7 N8 -41(2) . .
C13 C39 N7 C46 -30(5) . .
N8 N7 C45 N9 -15(4) . .
C39 N7 C45 N9 -175(2) . .
C46 N7 C45 N9 -7(3) . .
N8 N7 C45 C46 -8(3) . .
C39 N7 C45 C46 -167(3) . .
N7 C45 N9 C46 10(5) . .
C45 N7 N8 C46 10(4) . .
C39 N7 N8 C46 173(3) . .
N7 N8 C46 N9 -3(7) . .
N7 N8 C46 C45 -6(2) . .
C45 N9 C46 N8 -5(8) . .
C45 N9 C46 N7 -7(3) . .
C45 N7 C46 N8 -171(4) . .
C39 N7 C46 N8 -14(7) . .
C45 N7 C46 N9 7(3) . .
N8 N7 C46 N9 178(6) . .
C39 N7 C46 N9 163(3) . .
N8 N7 C46 C45 171(4) . .
C39 N7 C46 C45 156(4) . .
N7 C45 C46 N8 7(3) . .
N9 C45 C46 N8 176(6) . .
N7 C45 C46 N9 -170(5) . .
N9 C45 C46 N7 170(5) . .
